data_7123422
loop_
_publ_author_name
'Yu, Jiang-Xi'
'Niu, Shijie'
'Hu, Ming'
'Xiang, Jiannan'
'Li, Jin-Heng'

_publ_section_title
;
 Metal-Free Oxidative [2+2+1] Heteroannulation of 1,7-Enynes with
 Thiocyanates toward Thieno[3,4-c]quinolin-4(5H)-ones
;
_journal_name_full 'Chemical Communications'
_journal_paper_doi 10.1039/C9CC02242B
_journal_year 2019
_chemical_formula_moiety 'C20 H19 N O S'
_chemical_formula_sum 'C20 H19 N O S'
_chemical_formula_weight 321.42
_chemical_melting_point 436
_chemical_name_systematic 3a,5,8-trimethyl-1-phenyl-3,3a-dihydrothieno[3,4-c]quinolin-4(5H)-one
_space_group_crystal_system monoclinic
_space_group_IT_number 14
_space_group_name_Hall '-P 2ybc'
_space_group_name_H-M_alt 'P 1 21/c 1'
_symmetry_space_group_name_Hall '-P 2ybc'
_symmetry_space_group_name_H-M 'P 1 21/c 1'
_atom_sites_solution_hydrogens geom
_audit_block_doi 10.5517/ccdc.csd.cc21x8nx
_audit_creation_method SHELXL-2016/6
_audit_update_record
;
2019-03-19 deposited with the CCDC.    2019-05-09 downloaded from the CCDC.
;
_cell_angle_alpha 90
_cell_angle_beta 101.103(2)
_cell_angle_gamma 90
_cell_formula_units_Z 4
_cell_length_a 12.2921(15)
_cell_length_b 13.3688(17)
_cell_length_c 10.0405(12)
_cell_measurement_reflns_used 2525
_cell_measurement_temperature 296(2)
_cell_measurement_theta_max 25.61
_cell_measurement_theta_min 2.57
_cell_volume 1619.1(3)
_computing_cell_refinement 'Bruker SAINT'
_computing_data_collection 'Bruker APEX2'
_computing_data_reduction 'Bruker SAINT'
_computing_molecular_graphics 'Bruker SHELXTL'
_computing_publication_material 'Bruker SHELXTL'
_computing_structure_refinement 'SHELXL-2016/6 (Sheldrick, 2016)'
_computing_structure_solution 'SHELXS-97 (Sheldrick 2008)'
_diffrn_ambient_temperature 296(2)
_diffrn_measured_fraction_theta_full 0.999
_diffrn_measured_fraction_theta_max 0.996
_diffrn_measurement_device_type 'Bruker APEX-II CCD'
_diffrn_measurement_method '\f and \w scans'
_diffrn_radiation_type MoK\a
_diffrn_radiation_wavelength 0.71073
_diffrn_reflns_av_R_equivalents 0.0382
_diffrn_reflns_av_unetI/netI 0.0428
_diffrn_reflns_Laue_measured_fraction_full 0.999
_diffrn_reflns_Laue_measured_fraction_max 0.996
_diffrn_reflns_limit_h_max 15
_diffrn_reflns_limit_h_min -13
_diffrn_reflns_limit_k_max 15
_diffrn_reflns_limit_k_min -16
_diffrn_reflns_limit_l_max 12
_diffrn_reflns_limit_l_min -12
_diffrn_reflns_number 9188
_diffrn_reflns_point_group_measured_fraction_full 0.999
_diffrn_reflns_point_group_measured_fraction_max 0.996
_diffrn_reflns_theta_full 25.242
_diffrn_reflns_theta_max 26.572
_diffrn_reflns_theta_min 1.688
_exptl_absorpt_coefficient_mu 0.204
_exptl_absorpt_correction_type multi-scan
_exptl_crystal_colour pale-yellow
_exptl_crystal_density_diffrn 1.319
_exptl_crystal_description lump
_exptl_crystal_F_000 680
_exptl_crystal_size_max 0.210
_exptl_crystal_size_mid 0.200
_exptl_crystal_size_min 0.170
_exptl_transmission_factor_max 0.966
_exptl_transmission_factor_min 0.958
_refine_diff_density_max 0.197
_refine_diff_density_min -0.339
_refine_diff_density_rms 0.043
_refine_ls_extinction_method none
_refine_ls_goodness_of_fit_ref 1.022
_refine_ls_hydrogen_treatment constr
_refine_ls_matrix_type full
_refine_ls_number_parameters 211
_refine_ls_number_reflns 3367
_refine_ls_number_restraints 0
_refine_ls_restrained_S_all 1.022
_refine_ls_R_factor_all 0.0593
_refine_ls_R_factor_gt 0.0430
_refine_ls_shift/su_max 0.000
_refine_ls_shift/su_mean 0.000
_refine_ls_structure_factor_coef Fsqd
_refine_ls_weighting_details 'w=1/[\s^2^(Fo^2^)+(0.0507P)^2^+0.4365P] where P=(Fo^2^+2Fc^2^)/3'
_refine_ls_weighting_scheme calc
_refine_ls_wR_factor_gt 0.1054
_refine_ls_wR_factor_ref 0.1183
_reflns_Friedel_coverage 0.000
_reflns_number_gt 2525
_reflns_number_total 3367
_reflns_threshold_expression 'I > 2\s(I)'
_cod_data_source_file c9cc02242b2.cif
_cod_data_source_block yjx204
_cod_database_code 7123422
_shelx_shelxl_version_number 2016/6
_shelx_space_group_comment
; 
The symmetry employed for this shelxl refinement is uniquely defined 
by the following loop, which should always be used as a source of 
symmetry information in preference to the above space-group names. 
They are only intended as comments. 
;
_shelx_estimated_absorpt_t_min 0.958
_shelx_estimated_absorpt_t_max 0.966

loop_
_space_group_symop_operation_xyz
'x, y, z'
'-x, y+1/2, -z+1/2'
'-x, -y, -z'
'x, -y-1/2, z-1/2'

loop_
_atom_site_label
_atom_site_type_symbol
_atom_site_fract_x
_atom_site_fract_y
_atom_site_fract_z
_atom_site_U_iso_or_equiv
_atom_site_adp_type
_atom_site_occupancy
_atom_site_site_symmetry_order
_atom_site_calc_flag
_atom_site_refinement_flags_posn
_atom_site_refinement_flags_adp
S1 S 0.60907(4) 0.41043(4) -0.01952(5) 0.04669(17) Uani 1 1 d . .
O1 O 0.88269(15) 0.64435(12) 0.09141(15) 0.0664(5) Uani 1 1 d . .
N1 N 0.86480(13) 0.61249(11) 0.30697(16) 0.0387(4) Uani 1 1 d . .
C1 C 0.85034(16) 0.58938(14) 0.1724(2) 0.0418(4) Uani 1 1 d . .
C2 C 0.79334(15) 0.49097(14) 0.12552(17) 0.0358(4) Uani 1 1 d . .
C3 C 0.71405(17) 0.50689(16) -0.01053(19) 0.0464(5) Uani 1 1 d . .
H3A H 0.753187 0.500409 -0.085251 0.056 Uiso 1 1 calc R U
H3B H 0.680630 0.572810 -0.014190 0.056 Uiso 1 1 calc R U
C4 C 0.62531(14) 0.41137(13) 0.15960(17) 0.0351(4) Uani 1 1 d . .
C5 C 0.72105(14) 0.45366(13) 0.22152(17) 0.0329(4) Uani 1 1 d . .
C6 C 0.76774(13) 0.46371(13) 0.36646(17) 0.0320(4) Uani 1 1 d . .
C7 C 0.74920(14) 0.39604(13) 0.46535(17) 0.0347(4) Uani 1 1 d . .
H7 H 0.704589 0.340591 0.438831 0.042 Uiso 1 1 calc R U
C8 C 0.79474(15) 0.40833(14) 0.60155(18) 0.0382(4) Uani 1 1 d . .
C9 C 0.86077(16) 0.49160(16) 0.63815(19) 0.0451(5) Uani 1 1 d . .
H9 H 0.890467 0.502531 0.729378 0.054 Uiso 1 1 calc R U
C10 C 0.88376(15) 0.55901(15) 0.54257(19) 0.0428(5) Uani 1 1 d . .
H10 H 0.929405 0.613646 0.570072 0.051 Uiso 1 1 calc R U
C11 C 0.83907(14) 0.54547(14) 0.40602(18) 0.0349(4) Uani 1 1 d . .
C12 C 0.92126(19) 0.70670(15) 0.3517(2) 0.0543(6) Uani 1 1 d . .
H12A H 0.995879 0.692949 0.397040 0.081 Uiso 1 1 calc R U
H12B H 0.882402 0.740281 0.412973 0.081 Uiso 1 1 calc R U
H12C H 0.922473 0.748575 0.274302 0.081 Uiso 1 1 calc R U
C13 C 0.88358(16) 0.41382(15) 0.1128(2) 0.0448(5) Uani 1 1 d . .
H13A H 0.923095 0.396011 0.201684 0.067 Uiso 1 1 calc R U
H13B H 0.934230 0.442103 0.061366 0.067 Uiso 1 1 calc R U
H13C H 0.849741 0.355178 0.067529 0.067 Uiso 1 1 calc R U
C14 C 0.53355(14) 0.37007(14) 0.21885(17) 0.0363(4) Uani 1 1 d . .
C15 C 0.48572(16) 0.27864(16) 0.1763(2) 0.0480(5) Uani 1 1 d . .
H15 H 0.512805 0.241757 0.111205 0.058 Uiso 1 1 calc R U
C16 C 0.39826(18) 0.24191(18) 0.2298(3) 0.0595(6) Uani 1 1 d . .
H16 H 0.367274 0.180295 0.200950 0.071 Uiso 1 1 calc R U
C17 C 0.35674(18) 0.29582(18) 0.3252(2) 0.0563(6) Uani 1 1 d . .
H17 H 0.298193 0.270675 0.361544 0.068 Uiso 1 1 calc R U
C18 C 0.40252(17) 0.38762(18) 0.3669(2) 0.0496(5) Uani 1 1 d . .
H18 H 0.374184 0.424671 0.430832 0.059 Uiso 1 1 calc R U
C19 C 0.48999(15) 0.42460(16) 0.31421(19) 0.0426(5) Uani 1 1 d . .
H19 H 0.520135 0.486575 0.342704 0.051 Uiso 1 1 calc R U
C20 C 0.7716(2) 0.33518(17) 0.7065(2) 0.0539(6) Uani 1 1 d . .
H20A H 0.709743 0.358250 0.743592 0.081 Uiso 1 1 calc R U
H20B H 0.835747 0.329714 0.777831 0.081 Uiso 1 1 calc R U
H20C H 0.754683 0.270880 0.665136 0.081 Uiso 1 1 calc R U

loop_
_atom_site_aniso_label
_atom_site_aniso_U_11
_atom_site_aniso_U_22
_atom_site_aniso_U_33
_atom_site_aniso_U_23
_atom_site_aniso_U_13
_atom_site_aniso_U_12
S1 0.0461(3) 0.0600(4) 0.0322(3) -0.0054(2) 0.0032(2) -0.0029(2)
O1 0.0951(13) 0.0535(10) 0.0548(9) 0.0078(8) 0.0247(9) -0.0239(9)
N1 0.0415(9) 0.0319(8) 0.0442(9) -0.0042(7) 0.0115(7) -0.0059(7)
C1 0.0458(11) 0.0358(10) 0.0456(11) 0.0023(9) 0.0131(9) -0.0013(8)
C2 0.0372(9) 0.0367(10) 0.0339(9) 0.0006(8) 0.0084(7) 0.0010(8)
C3 0.0525(12) 0.0489(12) 0.0374(10) 0.0047(9) 0.0077(9) -0.0004(9)
C4 0.0356(9) 0.0364(10) 0.0329(9) -0.0038(7) 0.0054(7) 0.0012(8)
C5 0.0348(9) 0.0300(9) 0.0342(9) -0.0007(7) 0.0072(7) 0.0020(7)
C6 0.0301(8) 0.0322(9) 0.0336(9) -0.0032(7) 0.0062(7) 0.0009(7)
C7 0.0342(9) 0.0332(10) 0.0370(9) -0.0021(7) 0.0074(7) -0.0015(7)
C8 0.0367(10) 0.0436(11) 0.0352(9) -0.0027(8) 0.0089(8) 0.0015(8)
C9 0.0429(11) 0.0585(13) 0.0328(9) -0.0094(9) 0.0047(8) -0.0050(9)
C10 0.0387(10) 0.0469(12) 0.0425(10) -0.0120(9) 0.0074(8) -0.0103(9)
C11 0.0314(9) 0.0346(10) 0.0397(10) -0.0043(8) 0.0097(7) -0.0009(7)
C12 0.0604(13) 0.0361(11) 0.0682(14) -0.0093(10) 0.0173(11) -0.0142(10)
C13 0.0410(11) 0.0447(12) 0.0514(12) -0.0028(9) 0.0153(9) 0.0016(9)
C14 0.0301(9) 0.0410(10) 0.0354(9) -0.0021(8) 0.0001(7) -0.0011(8)
C15 0.0425(11) 0.0463(12) 0.0541(12) -0.0119(10) 0.0071(9) -0.0051(9)
C16 0.0484(13) 0.0493(13) 0.0796(16) -0.0043(12) 0.0095(11) -0.0143(10)
C17 0.0417(12) 0.0676(16) 0.0610(13) 0.0070(12) 0.0134(10) -0.0074(11)
C18 0.0407(11) 0.0664(15) 0.0425(11) -0.0037(10) 0.0104(9) 0.0032(10)
C19 0.0388(10) 0.0456(11) 0.0424(10) -0.0060(9) 0.0055(8) -0.0029(9)
C20 0.0696(15) 0.0550(13) 0.0392(10) 0.0006(10) 0.0161(10) -0.0049(11)

loop_
_atom_type_symbol
_atom_type_description
_atom_type_scat_dispersion_real
_atom_type_scat_dispersion_imag
_atom_type_scat_source
C C 0.0033 0.0016 'International Tables Vol C Tables 4.2.6.8 and 6.1.1.4'
H H 0.0000 0.0000 'International Tables Vol C Tables 4.2.6.8 and 6.1.1.4'
N N 0.0061 0.0033 'International Tables Vol C Tables 4.2.6.8 and 6.1.1.4'
O O 0.0106 0.0060 'International Tables Vol C Tables 4.2.6.8 and 6.1.1.4'
S S 0.1246 0.1234 'International Tables Vol C Tables 4.2.6.8 and 6.1.1.4'

loop_
_geom_angle_atom_site_label_1
_geom_angle_atom_site_label_2
_geom_angle_atom_site_label_3
_geom_angle
C4 S1 C3 90.25(9)
C1 N1 C11 123.18(15)
C1 N1 C12 117.49(16)
C11 N1 C12 118.96(16)
O1 C1 N1 121.85(18)
O1 C1 C2 120.32(17)
N1 C1 C2 117.82(16)
C5 C2 C1 112.27(15)
C5 C2 C3 105.22(15)
C1 C2 C3 109.36(15)
C5 C2 C13 110.64(15)
C1 C2 C13 108.00(15)
C3 C2 C13 111.37(16)
C2 C3 S1 105.65(13)
C2 C3 H3A 110.6
S1 C3 H3A 110.6
C2 C3 H3B 110.6
S1 C3 H3B 110.6
H3A C3 H3B 108.7
C5 C4 C14 129.63(16)
C5 C4 S1 112.94(13)
C14 C4 S1 117.40(12)
C4 C5 C6 129.68(16)
C4 C5 C2 114.35(15)
C6 C5 C2 115.87(14)
C7 C6 C11 118.72(16)
C7 C6 C5 124.19(16)
C11 C6 C5 117.05(15)
C8 C7 C6 122.43(17)
C8 C7 H7 118.8
C6 C7 H7 118.8
C7 C8 C9 117.54(17)
C7 C8 C20 121.33(17)
C9 C8 C20 121.11(17)
C10 C9 C8 121.78(17)
C10 C9 H9 119.1
C8 C9 H9 119.1
C9 C10 C11 120.35(17)
C9 C10 H10 119.8
C11 C10 H10 119.8
C10 C11 C6 119.09(17)
C10 C11 N1 120.74(16)
C6 C11 N1 120.17(16)
N1 C12 H12A 109.5
N1 C12 H12B 109.5
H12A C12 H12B 109.5
N1 C12 H12C 109.5
H12A C12 H12C 109.5
H12B C12 H12C 109.5
C2 C13 H13A 109.5
C2 C13 H13B 109.5
H13A C13 H13B 109.5
C2 C13 H13C 109.5
H13A C13 H13C 109.5
H13B C13 H13C 109.5
C15 C14 C19 118.51(17)
C15 C14 C4 121.03(17)
C19 C14 C4 120.39(17)
C16 C15 C14 120.6(2)
C16 C15 H15 119.7
C14 C15 H15 119.7
C17 C16 C15 120.4(2)
C17 C16 H16 119.8
C15 C16 H16 119.8
C16 C17 C18 119.5(2)
C16 C17 H17 120.2
C18 C17 H17 120.2
C19 C18 C17 120.3(2)
C19 C18 H18 119.8
C17 C18 H18 119.8
C18 C19 C14 120.58(19)
C18 C19 H19 119.7
C14 C19 H19 119.7
C8 C20 H20A 109.5
C8 C20 H20B 109.5
H20A C20 H20B 109.5
C8 C20 H20C 109.5
H20A C20 H20C 109.5
H20B C20 H20C 109.5

loop_
_geom_bond_atom_site_label_1
_geom_bond_atom_site_label_2
_geom_bond_distance
S1 C4 1.7709(18)
S1 C3 1.814(2)
O1 C1 1.218(2)
N1 C1 1.364(2)
N1 C11 1.419(2)
N1 C12 1.466(2)
C1 C2 1.522(3)
C2 C5 1.516(2)
C2 C3 1.532(3)
C2 C13 1.538(3)
C3 H3A 0.9700
C3 H3B 0.9700
C4 C5 1.345(2)
C4 C14 1.480(2)
C5 C6 1.464(2)
C6 C7 1.394(2)
C6 C11 1.410(2)
C7 C8 1.384(2)
C7 H7 0.9300
C8 C9 1.385(3)
C8 C20 1.504(3)
C9 C10 1.385(3)
C9 H9 0.9300
C10 C11 1.387(2)
C10 H10 0.9300
C12 H12A 0.9600
C12 H12B 0.9600
C12 H12C 0.9600
C13 H13A 0.9600
C13 H13B 0.9600
C13 H13C 0.9600
C14 C15 1.388(3)
C14 C19 1.390(2)
C15 C16 1.381(3)
C15 H15 0.9300
C16 C17 1.374(3)
C16 H16 0.9300
C17 C18 1.381(3)
C17 H17 0.9300
C18 C19 1.378(3)
C18 H18 0.9300
C19 H19 0.9300
C20 H20A 0.9600
C20 H20B 0.9600
C20 H20C 0.9600

loop_
_geom_hbond_atom_site_label_D
_geom_hbond_atom_site_label_H
_geom_hbond_atom_site_label_A
_geom_hbond_distance_DH
_geom_hbond_distance_HA
_geom_hbond_distance_DA
_geom_hbond_angle_DHA
_geom_hbond_site_symmetry_A
C12 H12B O1 0.96 2.36 3.229(3) 149.6 4_576

loop_
_geom_torsion_atom_site_label_1
_geom_torsion_atom_site_label_2
_geom_torsion_atom_site_label_3
_geom_torsion_atom_site_label_4
_geom_torsion
C11 N1 C1 O1 -172.95(18)
C12 N1 C1 O1 0.0(3)
C11 N1 C1 C2 6.2(3)
C12 N1 C1 C2 179.11(17)
O1 C1 C2 C5 -157.58(18)
N1 C1 C2 C5 23.3(2)
O1 C1 C2 C3 -41.2(2)
N1 C1 C2 C3 139.67(17)
O1 C1 C2 C13 80.2(2)
N1 C1 C2 C13 -98.98(19)
C5 C2 C3 S1 -33.86(17)
C1 C2 C3 S1 -154.66(13)
C13 C2 C3 S1 86.05(16)
C4 S1 C3 C2 30.06(14)
C3 S1 C4 C5 -18.34(16)
C3 S1 C4 C14 159.78(15)
C14 C4 C5 C6 6.0(3)
S1 C4 C5 C6 -176.16(15)
C14 C4 C5 C2 -177.78(17)
S1 C4 C5 C2 0.1(2)
C1 C2 C5 C4 141.49(17)
C3 C2 C5 C4 22.6(2)
C13 C2 C5 C4 -97.77(19)
C1 C2 C5 C6 -41.7(2)
C3 C2 C5 C6 -160.61(15)
C13 C2 C5 C6 78.99(19)
C4 C5 C6 C7 30.1(3)
C2 C5 C6 C7 -146.07(17)
C4 C5 C6 C11 -152.35(19)
C2 C5 C6 C11 31.5(2)
C11 C6 C7 C8 2.6(3)
C5 C6 C7 C8 -179.87(16)
C6 C7 C8 C9 0.0(3)
C6 C7 C8 C20 178.83(18)
C7 C8 C9 C10 -1.9(3)
C20 C8 C9 C10 179.29(18)
C8 C9 C10 C11 1.1(3)
C9 C10 C11 C6 1.6(3)
C9 C10 C11 N1 -178.11(17)
C7 C6 C11 C10 -3.4(3)
C5 C6 C11 C10 178.90(16)
C7 C6 C11 N1 176.35(15)
C5 C6 C11 N1 -1.3(2)
C1 N1 C11 C10 161.02(18)
C12 N1 C11 C10 -11.8(3)
C1 N1 C11 C6 -18.7(3)
C12 N1 C11 C6 168.45(17)
C5 C4 C14 C15 -134.8(2)
S1 C4 C14 C15 47.5(2)
C5 C4 C14 C19 48.2(3)
S1 C4 C14 C19 -129.53(16)
C19 C14 C15 C16 -1.3(3)
C4 C14 C15 C16 -178.35(19)
C14 C15 C16 C17 0.5(4)
C15 C16 C17 C18 0.5(4)
C16 C17 C18 C19 -0.6(3)
C17 C18 C19 C14 -0.2(3)
C15 C14 C19 C18 1.1(3)
C4 C14 C19 C18 178.21(18)
